data_7242016
loop_
_publ_author_name
'Tripathi, Suparna'
'Islam, Samiul'
'Seth, Saikat Kumar'
'Bauz\'a, Antonio'
'Frontera, Antonio'
'Mukhopadhyay, Subrata'

_publ_section_title
;
 Supramolecular assemblies involving salt bridges: DFT and X-ray evidence
 of bipolarity
;
_journal_issue 47
_journal_name_full CrystEngComm
_journal_page_first 8171
_journal_page_last 8181
_journal_paper_doi 10.1039/D0CE01356K
_journal_volume 22
_journal_year 2020
_chemical_formula_moiety 'C14 H9 O5, C6 H9 N2'
_chemical_formula_sum 'C20 H18 N2 O5'
_chemical_formula_weight 366.36
_space_group_crystal_system monoclinic
_space_group_IT_number 14
_space_group_name_Hall '-P 2yn'
_space_group_name_H-M_alt 'P 1 21/n 1'
_atom_sites_solution_hydrogens mixed
_audit_creation_method SHELXL-2018/1
_audit_update_record
;
2018-03-20 deposited with the CCDC.	2020-10-15 downloaded from the CCDC.
;
_cell_angle_alpha 90
_cell_angle_beta 94.991(2)
_cell_angle_gamma 90
_cell_formula_units_Z 4
_cell_length_a 7.075(3)
_cell_length_b 19.857(2)
_cell_length_c 12.811(2)
_cell_measurement_reflns_used 1720
_cell_measurement_temperature 120(2)
_cell_measurement_theta_max 25.0
_cell_measurement_theta_min 1.5
_cell_volume 1793.0(8)
_computing_cell_refinement 'APEX2(Bruker,2007)and SAINT (Bruker,2007)'
_computing_data_collection 'APEX2 (Bruker, 2007)'
_computing_data_reduction 'SAINT(Bruker,2007)and XPREP(Bruker,2007)'
_computing_molecular_graphics
;    
ORTEP-3 for Windows (Farrugia, 1997), DIAMOND (Brandenburg,
1999) and Mercury (Macrae <i>et al.</i>, 2006)
;
_computing_publication_material 'PLATON (Spek, 2009)'
_computing_structure_refinement 'SHELXL-2018/1 (Sheldrick, 2018)'
_computing_structure_solution 'SHELXT 2014/4 (Sheldrick, 2014)'
_diffrn_ambient_temperature 120(2)
_diffrn_measured_fraction_theta_full 1.000
_diffrn_measured_fraction_theta_max 1.000
_diffrn_measurement_device_type 'Bruker SMART APEX II CCD area-detector'
_diffrn_measurement_method '\w and \f'
_diffrn_radiation_type MoK\a
_diffrn_radiation_wavelength 0.71073
_diffrn_reflns_av_R_equivalents 0.0363
_diffrn_reflns_av_unetI/netI 0.0228
_diffrn_reflns_Laue_measured_fraction_full 1.000
_diffrn_reflns_Laue_measured_fraction_max 1.000
_diffrn_reflns_limit_h_max 8
_diffrn_reflns_limit_h_min -8
_diffrn_reflns_limit_k_max 23
_diffrn_reflns_limit_k_min -23
_diffrn_reflns_limit_l_max 15
_diffrn_reflns_limit_l_min -15
_diffrn_reflns_number 20967
_diffrn_reflns_point_group_measured_fraction_full 1.000
_diffrn_reflns_point_group_measured_fraction_max 1.000
_diffrn_reflns_theta_full 24.997
_diffrn_reflns_theta_max 24.997
_diffrn_reflns_theta_min 1.897
_diffrn_source 'fine-focus sealed tube'
_exptl_absorpt_coefficient_mu 0.099
_exptl_absorpt_correction_T_max 0.99
_exptl_absorpt_correction_T_min 0.98
_exptl_absorpt_correction_type multi-scan
_exptl_absorpt_process_details SADABS
_exptl_crystal_colour colorless
_exptl_crystal_density_diffrn 1.357
_exptl_crystal_description block
_exptl_crystal_F_000 768
_exptl_crystal_size_max 0.19
_exptl_crystal_size_mid 0.11
_exptl_crystal_size_min 0.05
_refine_diff_density_max 0.224
_refine_diff_density_min -0.205
_refine_diff_density_rms 0.040
_refine_ls_extinction_method none
_refine_ls_goodness_of_fit_ref 1.040
_refine_ls_hydrogen_treatment constr
_refine_ls_matrix_type full
_refine_ls_number_parameters 245
_refine_ls_number_reflns 3155
_refine_ls_number_restraints 0
_refine_ls_restrained_S_all 1.040
_refine_ls_R_factor_all 0.0435
_refine_ls_R_factor_gt 0.0355
_refine_ls_shift/su_max 0.000
_refine_ls_shift/su_mean 0.000
_refine_ls_structure_factor_coef Fsqd
_refine_ls_weighting_details 'w=1/[\s^2^(Fo^2^)+(0.0506P)^2^+0.5361P] where P=(Fo^2^+2Fc^2^)/3'
_refine_ls_weighting_scheme calc
_refine_ls_wR_factor_gt 0.0927
_refine_ls_wR_factor_ref 0.0995
_reflns_Friedel_coverage 0.000
_reflns_number_gt 2657
_reflns_number_total 3155
_reflns_threshold_expression 'I > 2\s(I)'
_cod_data_source_file d0ce01356k2.cif
_cod_data_source_block shelx_CCDC1
_cod_original_sg_symbol_H-M 'P 21/n'
_cod_database_code 7242016
_shelx_shelxl_version_number 2018/1
_shelx_space_group_comment
;
The symmetry employed for this shelxl refinement is uniquely defined
by the following loop, which should always be used as a source of
symmetry information in preference to the above space-group names.
They are only intended as comments.
;

loop_
_space_group_symop_operation_xyz
'x, y, z'
'-x+1/2, y+1/2, -z+1/2'
'-x, -y, -z'
'x-1/2, -y-1/2, z-1/2'

loop_
_atom_site_label
_atom_site_type_symbol
_atom_site_fract_x
_atom_site_fract_y
_atom_site_fract_z
_atom_site_U_iso_or_equiv
_atom_site_adp_type
_atom_site_occupancy
_atom_site_site_symmetry_order
_atom_site_calc_flag
_atom_site_refinement_flags_posn
_atom_site_refinement_flags_adp
_atom_site_refinement_flags_occupancy
_atom_site_disorder_assembly
_atom_site_disorder_group
O3 O 0.36117(15) 0.08159(5) 0.65123(8) 0.0365(3) Uani 1 1 d . . . . .
O1 O -0.34073(14) 0.17212(5) 0.90584(8) 0.0328(3) Uani 1 1 d . . . . .
O5 O 0.94015(15) -0.15893(6) 0.58562(9) 0.0410(3) Uani 1 1 d . . . . .
O4 O 0.68314(15) -0.21418(5) 0.63294(9) 0.0370(3) Uani 1 1 d . . . . .
H4A H 0.746223 -0.247478 0.620845 0.056 Uiso 1 1 d R U . . .
O2 O -0.28878(15) 0.06687(5) 0.96158(9) 0.0397(3) Uani 1 1 d . . . . .
C11 C 0.6629(2) -0.09673(7) 0.62159(11) 0.0268(3) Uani 1 1 d . . . . .
C2 C -0.0822(2) 0.10976(7) 0.84223(11) 0.0259(3) Uani 1 1 d . . . . .
C9 C 0.6464(2) 0.02447(7) 0.62669(11) 0.0305(3) Uani 1 1 d . . . . .
H9 H 0.704996 0.066248 0.623215 0.037 Uiso 1 1 calc R U . . .
C8 C 0.4554(2) 0.02040(7) 0.64387(11) 0.0283(3) Uani 1 1 d . . . . .
C10 C 0.7489(2) -0.03391(7) 0.61480(12) 0.0307(3) Uani 1 1 d . . . . .
H10 H 0.876112 -0.031251 0.602182 0.037 Uiso 1 1 calc R U . . .
C7 C 0.0551(2) 0.06051(7) 0.86815(11) 0.0291(3) Uani 1 1 d . . . . .
H7 H 0.045018 0.034010 0.927250 0.035 Uiso 1 1 calc R U . . .
C6 C 0.2062(2) 0.05024(7) 0.80777(12) 0.0317(3) Uani 1 1 d . . . . .
H6 H 0.299756 0.018765 0.827834 0.038 Uiso 1 1 calc R U . . .
C13 C 0.3648(2) -0.04161(7) 0.64673(12) 0.0311(3) Uani 1 1 d . . . . .
H13 H 0.235778 -0.043980 0.655156 0.037 Uiso 1 1 calc R U . . .
C1 C -0.2480(2) 0.11676(7) 0.90783(11) 0.0283(3) Uani 1 1 d . . . . .
C3 C -0.0648(2) 0.14904(7) 0.75335(11) 0.0282(3) Uani 1 1 d . . . . .
H3 H -0.151289 0.183479 0.736705 0.034 Uiso 1 1 calc R U . . .
C14 C 0.7775(2) -0.15914(7) 0.61120(11) 0.0293(3) Uani 1 1 d . . . . .
C5 C 0.2153(2) 0.08779(7) 0.71686(11) 0.0288(3) Uani 1 1 d . . . . .
C4 C 0.0806(2) 0.13722(7) 0.68941(11) 0.0297(3) Uani 1 1 d . . . . .
H4 H 0.087872 0.162234 0.628516 0.036 Uiso 1 1 calc R U . . .
C12 C 0.4697(2) -0.09985(7) 0.63683(11) 0.0295(3) Uani 1 1 d . . . . .
H12 H 0.410843 -0.141564 0.640366 0.035 Uiso 1 1 calc R U . . .
N1 N 0.64745(16) 0.81791(6) 0.97414(9) 0.0277(3) Uani 1 1 d . . . . .
H1A H 0.545779 0.821235 1.006010 0.033 Uiso 1 1 calc R U . . .
N2 N 0.60722(18) 0.92892(6) 0.92455(10) 0.0336(3) Uani 1 1 d . . . . .
H2A H 0.503959 0.929616 0.955344 0.040 Uiso 1 1 calc R U . . .
H2B H 0.643919 0.964458 0.893705 0.040 Uiso 1 1 calc R U . . .
C15 C 0.7402(2) 0.75764(7) 0.97503(12) 0.0316(3) Uani 1 1 d . . . . .
H15 H 0.692028 0.721038 1.009456 0.038 Uiso 1 1 calc R U . . .
C16 C 0.9019(2) 0.75044(7) 0.92621(12) 0.0326(3) Uani 1 1 d . . . . .
H16 H 0.962799 0.708938 0.925950 0.039 Uiso 1 1 calc R U . . .
C17 C 0.9773(2) 0.80668(8) 0.87567(11) 0.0307(3) Uani 1 1 d . . . . .
C18 C 0.8810(2) 0.86669(7) 0.87554(11) 0.0304(3) Uani 1 1 d . . . . .
H18 H 0.928699 0.903994 0.842638 0.036 Uiso 1 1 calc R U . . .
C19 C 0.7106(2) 0.87262(7) 0.92465(11) 0.0270(3) Uani 1 1 d . . . . .
C20 C 1.1594(2) 0.80012(9) 0.82330(14) 0.0444(4) Uani 1 1 d . . . . .
H20A H 1.139592 0.770678 0.763919 0.067 Uiso 1 1 calc R U . . .
H20B H 1.256589 0.781832 0.872166 0.067 Uiso 1 1 calc R U . . .
H20C H 1.197904 0.843683 0.800491 0.067 Uiso 1 1 calc R U . . .

loop_
_atom_site_aniso_label
_atom_site_aniso_U_11
_atom_site_aniso_U_22
_atom_site_aniso_U_33
_atom_site_aniso_U_23
_atom_site_aniso_U_13
_atom_site_aniso_U_12
O3 0.0443(6) 0.0277(6) 0.0406(6) 0.0045(4) 0.0206(5) 0.0076(5)
O1 0.0325(6) 0.0231(5) 0.0443(6) 0.0026(4) 0.0125(5) 0.0022(4)
O5 0.0347(6) 0.0387(6) 0.0518(7) 0.0042(5) 0.0157(5) 0.0081(5)
O4 0.0374(6) 0.0253(5) 0.0495(7) -0.0039(5) 0.0100(5) 0.0026(4)
O2 0.0429(6) 0.0251(5) 0.0543(7) 0.0091(5) 0.0223(5) 0.0022(5)
C11 0.0290(8) 0.0290(7) 0.0226(7) -0.0013(6) 0.0039(6) 0.0011(6)
C2 0.0293(7) 0.0205(7) 0.0280(7) -0.0026(5) 0.0029(6) -0.0022(5)
C9 0.0338(8) 0.0268(7) 0.0313(8) -0.0015(6) 0.0047(6) -0.0039(6)
C8 0.0348(8) 0.0265(7) 0.0243(7) -0.0001(6) 0.0066(6) 0.0042(6)
C10 0.0250(7) 0.0336(8) 0.0338(8) -0.0014(6) 0.0046(6) -0.0012(6)
C7 0.0364(8) 0.0261(7) 0.0252(7) 0.0040(6) 0.0052(6) 0.0012(6)
C6 0.0355(8) 0.0288(8) 0.0313(8) 0.0031(6) 0.0046(6) 0.0089(6)
C13 0.0266(7) 0.0333(8) 0.0346(8) -0.0002(6) 0.0097(6) 0.0010(6)
C1 0.0297(8) 0.0226(7) 0.0331(8) -0.0016(6) 0.0058(6) -0.0017(6)
C3 0.0318(8) 0.0214(7) 0.0313(8) 0.0008(6) 0.0030(6) 0.0034(6)
C14 0.0328(8) 0.0307(8) 0.0247(7) 0.0000(6) 0.0041(6) 0.0031(6)
C5 0.0332(8) 0.0244(7) 0.0297(8) -0.0016(6) 0.0093(6) 0.0010(6)
C4 0.0391(8) 0.0235(7) 0.0270(7) 0.0031(6) 0.0058(6) 0.0003(6)
C12 0.0323(8) 0.0264(7) 0.0305(8) -0.0010(6) 0.0074(6) -0.0025(6)
N1 0.0244(6) 0.0284(6) 0.0305(7) 0.0008(5) 0.0043(5) -0.0014(5)
N2 0.0325(7) 0.0288(7) 0.0409(8) 0.0058(5) 0.0110(6) 0.0024(5)
C15 0.0330(8) 0.0258(7) 0.0353(8) 0.0020(6) -0.0002(6) -0.0030(6)
C16 0.0325(8) 0.0286(8) 0.0358(8) -0.0024(6) -0.0020(6) 0.0041(6)
C17 0.0278(7) 0.0372(8) 0.0267(8) -0.0031(6) -0.0004(6) 0.0018(6)
C18 0.0308(8) 0.0311(8) 0.0295(8) 0.0025(6) 0.0044(6) -0.0028(6)
C19 0.0282(7) 0.0266(7) 0.0260(7) -0.0002(6) 0.0007(6) -0.0019(6)
C20 0.0372(9) 0.0517(10) 0.0459(10) 0.0012(8) 0.0128(8) 0.0082(8)

loop_
_atom_type_symbol
_atom_type_description
_atom_type_scat_dispersion_real
_atom_type_scat_dispersion_imag
_atom_type_scat_source
C C 0.0033 0.0016 'International Tables Vol C Tables 4.2.6.8 and 6.1.1.4'
H H 0.0000 0.0000 'International Tables Vol C Tables 4.2.6.8 and 6.1.1.4'
N N 0.0061 0.0033 'International Tables Vol C Tables 4.2.6.8 and 6.1.1.4'
O O 0.0106 0.0060 'International Tables Vol C Tables 4.2.6.8 and 6.1.1.4'

loop_
_geom_angle_atom_site_label_1
_geom_angle_atom_site_label_2
_geom_angle_atom_site_label_3
_geom_angle
_geom_angle_site_symmetry_1
_geom_angle_site_symmetry_3
_geom_angle_publ_flag
C5 O3 C8 120.14(11) . . ?
C14 O4 H4A 109.5 . . ?
C10 C11 C12 119.03(13) . . ?
C10 C11 C14 119.61(13) . . ?
C12 C11 C14 121.35(13) . . ?
C3 C2 C7 118.43(13) . . ?
C3 C2 C1 122.14(12) . . ?
C7 C2 C1 119.37(13) . . ?
C10 C9 C8 119.64(13) . . ?
C10 C9 H9 120.2 . . ?
C8 C9 H9 120.2 . . ?
C13 C8 C9 120.81(13) . . ?
C13 C8 O3 123.15(13) . . ?
C9 C8 O3 115.93(12) . . ?
C9 C10 C11 120.53(13) . . ?
C9 C10 H10 119.7 . . ?
C11 C10 H10 119.7 . . ?
C6 C7 C2 121.58(13) . . ?
C6 C7 H7 119.2 . . ?
C2 C7 H7 119.2 . . ?
C7 C6 C5 118.83(13) . . ?
C7 C6 H6 120.6 . . ?
C5 C6 H6 120.6 . . ?
C12 C13 C8 119.04(13) . . ?
C12 C13 H13 120.5 . . ?
C8 C13 H13 120.5 . . ?
O2 C1 O1 123.19(13) . . ?
O2 C1 C2 117.42(12) . . ?
O1 C1 C2 119.38(12) . . ?
C4 C3 C2 120.63(13) . . ?
C4 C3 H3 119.7 . . ?
C2 C3 H3 119.7 . . ?
O5 C14 O4 124.26(13) . . ?
O5 C14 C11 123.47(13) . . ?
O4 C14 C11 112.27(12) . . ?
C6 C5 C4 120.66(13) . . ?
C6 C5 O3 123.34(13) . . ?
C4 C5 O3 115.91(12) . . ?
C3 C4 C5 119.73(13) . . ?
C3 C4 H4 120.1 . . ?
C5 C4 H4 120.1 . . ?
C13 C12 C11 120.87(13) . . ?
C13 C12 H12 119.6 . . ?
C11 C12 H12 119.6 . . ?
C19 N1 C15 122.01(12) . . ?
C19 N1 H1A 119.0 . . ?
C15 N1 H1A 119.0 . . ?
C19 N2 H2A 120.0 . . ?
C19 N2 H2B 120.0 . . ?
H2A N2 H2B 120.0 . . ?
C16 C15 N1 120.80(13) . . ?
C16 C15 H15 119.6 . . ?
N1 C15 H15 119.6 . . ?
C15 C16 C17 119.52(13) . . ?
C15 C16 H16 120.2 . . ?
C17 C16 H16 120.2 . . ?
C18 C17 C16 118.54(14) . . ?
C18 C17 C20 121.15(14) . . ?
C16 C17 C20 120.31(14) . . ?
C17 C18 C19 120.98(13) . . ?
C17 C18 H18 119.5 . . ?
C19 C18 H18 119.5 . . ?
N2 C19 N1 117.98(13) . . ?
N2 C19 C18 123.91(13) . . ?
N1 C19 C18 118.11(13) . . ?
C17 C20 H20A 109.5 . . ?
C17 C20 H20B 109.5 . . ?
H20A C20 H20B 109.5 . . ?
C17 C20 H20C 109.5 . . ?
H20A C20 H20C 109.5 . . ?
H20B C20 H20C 109.5 . . ?

loop_
_geom_bond_atom_site_label_1
_geom_bond_atom_site_label_2
_geom_bond_distance
_geom_bond_site_symmetry_2
_geom_bond_publ_flag
O3 C5 1.3922(18) . ?
O3 C8 1.3931(17) . ?
O1 C1 1.2794(17) . ?
O5 C14 1.2236(18) . ?
O4 C14 1.3229(18) . ?
O4 H4A 0.8200 . ?
O2 C1 1.2545(17) . ?
C11 C10 1.394(2) . ?
C11 C12 1.399(2) . ?
C11 C14 1.4933(19) . ?
C2 C3 1.395(2) . ?
C2 C7 1.398(2) . ?
C2 C1 1.507(2) . ?
C9 C10 1.383(2) . ?
C9 C8 1.391(2) . ?
C9 H9 0.9300 . ?
C8 C13 1.390(2) . ?
C10 H10 0.9300 . ?
C7 C6 1.388(2) . ?
C7 H7 0.9300 . ?
C6 C5 1.389(2) . ?
C6 H6 0.9300 . ?
C13 C12 1.386(2) . ?
C13 H13 0.9300 . ?
C3 C4 1.389(2) . ?
C3 H3 0.9300 . ?
C5 C4 1.392(2) . ?
C4 H4 0.9300 . ?
C12 H12 0.9300 . ?
N1 C19 1.3531(18) . ?
N1 C15 1.3643(18) . ?
N1 H1A 0.8600 . ?
N2 C19 1.3359(19) . ?
N2 H2A 0.8600 . ?
N2 H2B 0.8600 . ?
C15 C16 1.359(2) . ?
C15 H15 0.9300 . ?
C16 C17 1.418(2) . ?
C16 H16 0.9300 . ?
C17 C18 1.373(2) . ?
C17 C20 1.509(2) . ?
C18 C19 1.413(2) . ?
C18 H18 0.9300 . ?
C20 H20A 0.9600 . ?
C20 H20B 0.9600 . ?
C20 H20C 0.9600 . ?

loop_
_geom_torsion_atom_site_label_1
_geom_torsion_atom_site_label_2
_geom_torsion_atom_site_label_3
_geom_torsion_atom_site_label_4
_geom_torsion
_geom_torsion_site_symmetry_1
_geom_torsion_site_symmetry_2
_geom_torsion_site_symmetry_3
_geom_torsion_site_symmetry_4
_geom_torsion_publ_flag
C10 C9 C8 C13 -1.6(2) . . . . ?
C10 C9 C8 O3 -177.78(13) . . . . ?
C5 O3 C8 C13 36.8(2) . . . . ?
C5 O3 C8 C9 -147.06(14) . . . . ?
C8 C9 C10 C11 -1.0(2) . . . . ?
C12 C11 C10 C9 2.3(2) . . . . ?
C14 C11 C10 C9 -178.46(13) . . . . ?
C3 C2 C7 C6 0.0(2) . . . . ?
C1 C2 C7 C6 177.36(13) . . . . ?
C2 C7 C6 C5 -3.1(2) . . . . ?
C9 C8 C13 C12 2.8(2) . . . . ?
O3 C8 C13 C12 178.78(13) . . . . ?
C3 C2 C1 O2 155.87(14) . . . . ?
C7 C2 C1 O2 -21.4(2) . . . . ?
C3 C2 C1 O1 -23.6(2) . . . . ?
C7 C2 C1 O1 159.18(13) . . . . ?
C7 C2 C3 C4 3.1(2) . . . . ?
C1 C2 C3 C4 -174.22(13) . . . . ?
C10 C11 C14 O5 -8.2(2) . . . . ?
C12 C11 C14 O5 171.07(14) . . . . ?
C10 C11 C14 O4 171.72(13) . . . . ?
C12 C11 C14 O4 -9.05(19) . . . . ?
C7 C6 C5 C4 3.2(2) . . . . ?
C7 C6 C5 O3 179.65(13) . . . . ?
C8 O3 C5 C6 29.3(2) . . . . ?
C8 O3 C5 C4 -154.11(13) . . . . ?
C2 C3 C4 C5 -3.0(2) . . . . ?
C6 C5 C4 C3 -0.2(2) . . . . ?
O3 C5 C4 C3 -176.92(13) . . . . ?
C8 C13 C12 C11 -1.6(2) . . . . ?
C10 C11 C12 C13 -1.0(2) . . . . ?
C14 C11 C12 C13 179.78(13) . . . . ?
C19 N1 C15 C16 0.5(2) . . . . ?
N1 C15 C16 C17 1.3(2) . . . . ?
C15 C16 C17 C18 -1.6(2) . . . . ?
C15 C16 C17 C20 178.51(14) . . . . ?
C16 C17 C18 C19 0.1(2) . . . . ?
C20 C17 C18 C19 179.99(14) . . . . ?
C15 N1 C19 N2 177.62(13) . . . . ?
C15 N1 C19 C18 -1.9(2) . . . . ?
C17 C18 C19 N2 -177.87(14) . . . . ?
C17 C18 C19 N1 1.7(2) . . . . ?
